data_7229395
loop_
_publ_author_name
'Khan, Tuhin'
'Datta, Anindya'

_publ_section_title
;
 Enhanced fluorescence with nanosecond dynamics in solid state of metal
 Ion complexes of alkoxy salophens
;
_journal_name_full 'Phys. Chem. Chem. Phys.'
_journal_paper_doi 10.1039/C7CP05429G
_journal_year 2017
_chemical_formula_sum 'C23 H26 Al N3 O10'
_chemical_formula_weight 531.45
_chemical_name_systematic Al-3-methoxysalophen
_space_group_crystal_system triclinic
_space_group_IT_number 2
_space_group_name_Hall '-P 1'
_space_group_name_H-M_alt 'P -1'
_symmetry_space_group_name_Hall '-P 1'
_symmetry_space_group_name_H-M 'P -1'
_atom_sites_solution_hydrogens mixed
_audit_creation_method SHELXL-2014/7
_audit_update_record
;
2017-05-11 deposited with the CCDC.
2017-10-25 downloaded from the CCDC.
;
_cell_angle_alpha 88.6544(17)
_cell_angle_beta 80.3988(18)
_cell_angle_gamma 66.631(2)
_cell_formula_units_Z 4
_cell_length_a 12.1864(3)
_cell_length_b 13.4221(3)
_cell_length_c 16.0962(3)
_cell_measurement_reflns_used 22974
_cell_measurement_temperature 100(2)
_cell_measurement_theta_max 31.2850
_cell_measurement_theta_min 1.9300
_cell_volume 2380.33(10)
_computing_cell_refinement 'CrysAlisPro 1.171.38.43 (Rigaku OD, 2015)'
_computing_data_collection 'CrysAlisPro 1.171.38.43 (Rigaku OD, 2015)'
_computing_data_reduction 'CrysAlisPro 1.171.38.43 (Rigaku OD, 2015)'
_computing_structure_refinement 'SHELXL-2014/7 (Sheldrick, 2014)'
_computing_structure_solution 'SHELXL-2014/7 (Sheldrick, 2014)'
_diffrn_ambient_temperature 100(2)
_diffrn_measured_fraction_theta_full 0.991
_diffrn_measured_fraction_theta_max 0.991
_diffrn_measurement_device_type 'dtrek-CrysAlisPro-abstract goniometer imported rigaku-d*trek images'
_diffrn_radiation_type MoK\a
_diffrn_radiation_wavelength 0.71073
_diffrn_reflns_av_R_equivalents 0.0266
_diffrn_reflns_av_unetI/netI 0.0238
_diffrn_reflns_Laue_measured_fraction_full 0.991
_diffrn_reflns_Laue_measured_fraction_max 0.991
_diffrn_reflns_limit_h_max 14
_diffrn_reflns_limit_h_min -15
_diffrn_reflns_limit_k_max 16
_diffrn_reflns_limit_k_min -16
_diffrn_reflns_limit_l_max 19
_diffrn_reflns_limit_l_min -19
_diffrn_reflns_number 28741
_diffrn_reflns_point_group_measured_fraction_full 0.991
_diffrn_reflns_point_group_measured_fraction_max 0.991
_diffrn_reflns_theta_full 25.999
_diffrn_reflns_theta_max 25.999
_diffrn_reflns_theta_min 1.655
_diffrn_source 'fine-focus sealed X-ray tube'
_exptl_absorpt_coefficient_mu 0.150
_exptl_absorpt_correction_T_max 1.00000
_exptl_absorpt_correction_T_min 0.93241
_exptl_absorpt_correction_type multi-scan
_exptl_crystal_colour 'light yellow'
_exptl_crystal_density_diffrn 1.483
_exptl_crystal_description cube
_exptl_crystal_F_000 1112
_exptl_crystal_recrystallization_method 'Re-crystallisation from solvent: Methanol'
_exptl_crystal_size_max 0.318
_exptl_crystal_size_mid 0.306
_exptl_crystal_size_min 0.172
_refine_diff_density_max 1.094
_refine_diff_density_min -0.551
_refine_diff_density_rms 0.063
_refine_ls_extinction_method none
_refine_ls_goodness_of_fit_ref 1.039
_refine_ls_hydrogen_treatment mixed
_refine_ls_matrix_type full
_refine_ls_number_parameters 686
_refine_ls_number_reflns 9276
_refine_ls_number_restraints 0
_refine_ls_restrained_S_all 1.039
_refine_ls_R_factor_all 0.0470
_refine_ls_R_factor_gt 0.0428
_refine_ls_shift/su_max 0.000
_refine_ls_shift/su_mean 0.000
_refine_ls_structure_factor_coef Fsqd
_refine_ls_weighting_details 'w=1/[\s^2^(Fo^2^)+(0.0589P)^2^+1.9102P] where P=(Fo^2^+2Fc^2^)/3'
_refine_ls_weighting_scheme calc
_refine_ls_wR_factor_gt 0.1117
_refine_ls_wR_factor_ref 0.1150
_reflns_Friedel_coverage 0.000
_reflns_number_gt 8480
_reflns_number_total 9276
_reflns_threshold_expression 'I > 2\s(I)'
_cod_data_source_file c7cp05429g2.cif
_cod_data_source_block al-ovanophen
_cod_original_cell_volume 2380.35(10)
_cod_database_code 7229395
_shelx_shelxl_version_number 2014/7
_shelx_space_group_comment
;
The symmetry employed for this shelxl refinement is uniquely defined
by the following loop, which should always be used as a source of
symmetry information in preference to the above space-group names.
They are only intended as comments.
;

loop_
_space_group_symop_operation_xyz
'x, y, z'
'-x, -y, -z'

loop_
_atom_site_label
_atom_site_type_symbol
_atom_site_fract_x
_atom_site_fract_y
_atom_site_fract_z
_atom_site_U_iso_or_equiv
_atom_site_adp_type
_atom_site_occupancy
_atom_site_site_symmetry_order
_atom_site_calc_flag
_atom_site_refinement_flags_posn
_atom_site_refinement_flags_adp
Al2 Al 0.08305(5) 0.32582(4) 0.04891(3) 0.01561(12) Uani 1 1 d . .
O31 O 0.04304(11) 0.41628(9) -0.20953(7) 0.0184(3) Uani 1 1 d . .
O32 O 0.05096(11) 0.35233(9) -0.05716(7) 0.0175(2) Uani 1 1 d . .
O33 O 0.16628(11) 0.41242(9) 0.04202(7) 0.0178(2) Uani 1 1 d . .
O34 O 0.27374(12) 0.54022(10) -0.00728(8) 0.0218(3) Uani 1 1 d . .
O35 O -0.07300(11) 0.44617(9) 0.09240(7) 0.0170(2) Uani 1 1 d . .
H35A H -0.1168 0.4720 0.0513 0.025 Uiso 1 1 d R U
H35B H -0.0614 0.5013 0.1143 0.025 Uiso 1 1 d R U
O36 O 0.23090(12) 0.20073(10) 0.01189(8) 0.0253(3) Uani 1 1 d . .
H36A H 0.2315 0.1454 0.0419 0.038 Uiso 1 1 d R U
H36B H 0.2930 0.2152 0.0181 0.038 Uiso 1 1 d R U
N31 N 0.00080(13) 0.22367(11) 0.06691(9) 0.0179(3) Uani 1 1 d . .
N32 N 0.10054(13) 0.29598(11) 0.16925(9) 0.0177(3) Uani 1 1 d . .
C31 C 0.06205(17) 0.43871(15) -0.29687(11) 0.0234(4) Uani 1 1 d . .
H31A H 0.1162 0.3715 -0.3295 0.035 Uiso 1 1 calc R U
H31B H 0.0989 0.4920 -0.3041 0.035 Uiso 1 1 calc R U
H31C H -0.0159 0.4680 -0.3168 0.035 Uiso 1 1 calc R U
C32 C -0.00095(15) 0.33812(13) -0.18872(11) 0.0169(3) Uani 1 1 d . .
C33 C -0.04789(16) 0.29270(14) -0.24202(11) 0.0206(4) Uani 1 1 d . .
H33 H -0.0507 0.3148 -0.2984 0.025 Uiso 1 1 calc R U
C34 C -0.09148(17) 0.21380(15) -0.21269(12) 0.0243(4) Uani 1 1 d . .
H34 H -0.1237 0.1824 -0.2495 0.029 Uiso 1 1 calc R U
C35 C -0.08807(16) 0.18162(14) -0.13158(12) 0.0222(4) Uani 1 1 d . .
H35 H -0.1182 0.1283 -0.1126 0.027 Uiso 1 1 calc R U
C36 C -0.04018(15) 0.22682(13) -0.07573(11) 0.0177(3) Uani 1 1 d . .
C37 C 0.00459(15) 0.30617(13) -0.10420(10) 0.0162(3) Uani 1 1 d . .
C38 C -0.04048(15) 0.19022(13) 0.00888(11) 0.0188(3) Uani 1 1 d . .
H38 H -0.0734 0.1375 0.0234 0.023 Uiso 1 1 calc R U
C39 C -0.00422(16) 0.18373(13) 0.14976(11) 0.0200(4) Uani 1 1 d . .
C40 C -0.05430(18) 0.10921(14) 0.17792(12) 0.0248(4) Uani 1 1 d . .
H40 H -0.0854 0.0780 0.1402 0.030 Uiso 1 1 calc R U
C41 C -0.05822(19) 0.08112(15) 0.26140(13) 0.0288(4) Uani 1 1 d . .
H41 H -0.0909 0.0294 0.2805 0.035 Uiso 1 1 calc R U
C42 C -0.01498(18) 0.12759(16) 0.31739(12) 0.0278(4) Uani 1 1 d . .
H42 H -0.0211 0.1096 0.3749 0.033 Uiso 1 1 calc R U
C43 C 0.03690(17) 0.19985(15) 0.29007(12) 0.0243(4) Uani 1 1 d . .
H43 H 0.0669 0.2312 0.3285 0.029 Uiso 1 1 calc R U
C44 C 0.04483(16) 0.22640(13) 0.20561(11) 0.0198(4) Uani 1 1 d . .
C45 C 0.16507(16) 0.32721(13) 0.21045(11) 0.0189(3) Uani 1 1 d . .
H45 H 0.1728 0.3025 0.2658 0.023 Uiso 1 1 calc R U
C46 C 0.22554(15) 0.39605(13) 0.17902(11) 0.0184(3) Uani 1 1 d . .
C47 C 0.28722(16) 0.42668(14) 0.23409(11) 0.0213(4) Uani 1 1 d . .
H47 H 0.2892 0.3995 0.2891 0.026 Uiso 1 1 calc R U
C48 C 0.34395(16) 0.49481(15) 0.20920(12) 0.0235(4) Uani 1 1 d . .
H48 H 0.3849 0.5149 0.2467 0.028 Uiso 1 1 calc R U
C49 C 0.34144(16) 0.53501(14) 0.12788(11) 0.0216(4) Uani 1 1 d . .
H49 H 0.3808 0.5824 0.1105 0.026 Uiso 1 1 calc R U
C50 C 0.28224(15) 0.50614(14) 0.07322(11) 0.0188(3) Uani 1 1 d . .
C51 C 0.22238(15) 0.43576(13) 0.09705(11) 0.0172(3) Uani 1 1 d . .
C52 C 0.32874(18) 0.61380(17) -0.03543(13) 0.0281(4) Uani 1 1 d . .
H52A H 0.3137 0.6350 -0.0925 0.042 Uiso 1 1 calc R U
H52B H 0.4164 0.5784 -0.0360 0.042 Uiso 1 1 calc R U
H52C H 0.2940 0.6785 0.0029 0.042 Uiso 1 1 calc R U
Al1 Al 0.44695(4) 0.17212(4) 0.45312(3) 0.01228(11) Uani 1 1 d . .
O1 O 0.31190(11) 0.09391(9) 0.70284(7) 0.0190(3) Uani 1 1 d . .
O2 O 0.40809(10) 0.14746(9) 0.56342(7) 0.0155(2) Uani 1 1 d . .
O3 O 0.38734(10) 0.08047(9) 0.41689(7) 0.0148(2) Uani 1 1 d . .
O4 O 0.29388(11) -0.05897(9) 0.40485(7) 0.0191(3) Uani 1 1 d . .
O5 O 0.29645(11) 0.29453(9) 0.45215(8) 0.0187(3) Uani 1 1 d . .
H5A H 0.3028 0.3541 0.4672 0.028 Uiso 1 1 d R U
H5B H 0.2384 0.2857 0.4876 0.028 Uiso 1 1 d R U
N1 N 0.51640(12) 0.27504(11) 0.48207(9) 0.0148(3) Uani 1 1 d . .
N2 N 0.50526(12) 0.20383(10) 0.33599(8) 0.0141(3) Uani 1 1 d . .
C1 C 0.26771(17) 0.05722(15) 0.78032(11) 0.0229(4) Uani 1 1 d . .
H1A H 0.2651 -0.0134 0.7700 0.034 Uiso 1 1 calc R U
H1B H 0.1859 0.1100 0.8032 0.034 Uiso 1 1 calc R U
H1C H 0.3219 0.0499 0.8209 0.034 Uiso 1 1 calc R U
C2 C 0.33900(15) 0.18288(13) 0.70880(11) 0.0177(3) Uani 1 1 d . .
C3 C 0.31664(17) 0.24554(15) 0.78119(11) 0.0233(4) Uani 1 1 d . .
H3 H 0.2785 0.2286 0.8327 0.028 Uiso 1 1 calc R U
C4 C 0.35019(19) 0.33440(16) 0.77893(12) 0.0284(4) Uani 1 1 d . .
H4 H 0.3321 0.3789 0.8285 0.034 Uiso 1 1 calc R U
C5 C 0.40861(18) 0.35710(15) 0.70584(12) 0.0250(4) Uani 1 1 d . .
H5 H 0.4348 0.4150 0.7056 0.030 Uiso 1 1 calc R U
C6 C 0.43064(16) 0.29515(13) 0.63038(11) 0.0183(3) Uani 1 1 d . .
C7 C 0.39357(15) 0.20796(13) 0.63077(10) 0.0153(3) Uani 1 1 d . .
C8 C 0.49403(16) 0.32212(13) 0.55600(11) 0.0181(3) Uani 1 1 d . .
H8 H 0.5215 0.3784 0.5612 0.022 Uiso 1 1 calc R U
C9 C 0.58419(15) 0.30259(13) 0.41211(10) 0.0161(3) Uani 1 1 d . .
C10 C 0.65666(16) 0.35918(14) 0.41799(12) 0.0217(4) Uani 1 1 d . .
H10 H 0.6625 0.3829 0.4716 0.026 Uiso 1 1 calc R U
C11 C 0.71999(17) 0.38068(15) 0.34552(13) 0.0255(4) Uani 1 1 d . .
H11 H 0.7695 0.4195 0.3493 0.031 Uiso 1 1 calc R U
C12 C 0.71193(17) 0.34611(15) 0.26711(12) 0.0246(4) Uani 1 1 d . .
H12 H 0.7549 0.3625 0.2176 0.030 Uiso 1 1 calc R U
C13 C 0.64184(16) 0.28786(14) 0.26023(11) 0.0210(4) Uani 1 1 d . .
H13 H 0.6378 0.2633 0.2064 0.025 Uiso 1 1 calc R U
C14 C 0.57723(15) 0.26553(12) 0.33299(11) 0.0160(3) Uani 1 1 d . .
C15 C 0.47853(15) 0.17445(13) 0.26863(10) 0.0164(3) Uani 1 1 d . .
H15 H 0.5037 0.2001 0.2164 0.020 Uiso 1 1 calc R U
C16 C 0.41329(15) 0.10561(13) 0.26726(10) 0.0161(3) Uani 1 1 d . .
C17 C 0.39306(17) 0.07934(15) 0.18814(11) 0.0219(4) Uani 1 1 d . .
H17 H 0.4171 0.1115 0.1391 0.026 Uiso 1 1 calc R U
C18 C 0.33951(18) 0.00832(15) 0.18114(11) 0.0250(4) Uani 1 1 d . .
H18 H 0.3254 -0.0076 0.1277 0.030 Uiso 1 1 calc R U
C19 C 0.30551(17) -0.04085(14) 0.25279(11) 0.0220(4) Uani 1 1 d . .
H19 H 0.2700 -0.0915 0.2477 0.026 Uiso 1 1 calc R U
C20 C 0.32325(15) -0.01619(13) 0.33043(10) 0.0167(3) Uani 1 1 d . .
C21 C 0.37551(15) 0.05941(12) 0.34032(10) 0.0144(3) Uani 1 1 d . .
C22 C 0.23908(18) -0.13477(15) 0.40153(12) 0.0249(4) Uani 1 1 d . .
H22A H 0.2932 -0.1964 0.3629 0.037 Uiso 1 1 calc R U
H22B H 0.1617 -0.0991 0.3814 0.037 Uiso 1 1 calc R U
H22C H 0.2248 -0.1609 0.4580 0.037 Uiso 1 1 calc R U
O40 O 0.44634(17) 0.1953(2) -0.00478(16) 0.0835(8) Uani 1 1 d . .
H40A H 0.5048 0.1400 0.0061 0.125 Uiso 1 1 calc R U
C53 C 0.4882(3) 0.2603(2) -0.04980(19) 0.0532(7) Uani 1 1 d . .
H53A H 0.4235 0.3332 -0.0475 0.080 Uiso 1 1 calc R U
H53B H 0.5161 0.2319 -0.1085 0.080 Uiso 1 1 calc R U
H53C H 0.5561 0.2640 -0.0268 0.080 Uiso 1 1 calc R U
O38 O 0.64682(16) 0.02440(13) 0.02619(9) 0.0401(4) Uani 1 1 d . .
O37 O 0.68779(13) 0.15150(10) 0.07665(9) 0.0305(3) Uani 1 1 d . .
O39 O 0.83071(15) 0.00040(13) 0.02743(12) 0.0503(5) Uani 1 1 d . .
N33 N 0.72188(15) 0.06019(12) 0.04350(9) 0.0218(3) Uani 1 1 d . .
O10 O 0.08737(13) 0.27670(12) 0.48493(10) 0.0362(3) Uani 1 1 d . .
H10A H 0.0266 0.3306 0.5081 0.054 Uiso 1 1 calc R U
C23 C 0.0944(2) 0.18081(17) 0.53006(16) 0.0391(5) Uani 1 1 d . .
H23A H 0.1579 0.1165 0.4986 0.059 Uiso 1 1 calc R U
H23B H 0.0163 0.1741 0.5363 0.059 Uiso 1 1 calc R U
H23C H 0.1139 0.1866 0.5860 0.059 Uiso 1 1 calc R U
O7 O 0.11626(12) 0.54105(11) 0.44679(10) 0.0314(3) Uani 1 1 d . .
O8 O 0.19911(13) 0.65612(10) 0.41513(9) 0.0301(3) Uani 1 1 d . .
O9 O 0.31155(11) 0.48788(9) 0.43244(8) 0.0233(3) Uani 1 1 d . .
N3 N 0.20825(14) 0.56311(11) 0.43136(10) 0.0208(3) Uani 1 1 d . .
O6 O 0.60801(11) 0.05481(9) 0.44633(8) 0.0150(2) Uani 1 1 d . .
H6A H 0.627(2) 0.033(2) 0.4958(18) 0.041(7) Uiso 1 1 d . .
H6B H 0.612(2) 0.001(2) 0.4222(16) 0.038(7) Uiso 1 1 d . .

loop_
_atom_site_aniso_label
_atom_site_aniso_U_11
_atom_site_aniso_U_22
_atom_site_aniso_U_33
_atom_site_aniso_U_23
_atom_site_aniso_U_13
_atom_site_aniso_U_12
Al2 0.0188(3) 0.0130(2) 0.0143(2) 0.00234(18) -0.00349(19) -0.0055(2)
O31 0.0225(6) 0.0197(6) 0.0146(6) 0.0021(5) -0.0035(5) -0.0100(5)
O32 0.0234(6) 0.0152(6) 0.0155(6) 0.0006(4) -0.0050(5) -0.0087(5)
O33 0.0203(6) 0.0185(6) 0.0159(6) 0.0032(5) -0.0057(5) -0.0084(5)
O34 0.0262(7) 0.0237(6) 0.0188(6) 0.0049(5) -0.0043(5) -0.0135(5)
O35 0.0197(6) 0.0138(5) 0.0175(6) 0.0011(4) -0.0059(5) -0.0057(5)
O36 0.0260(7) 0.0191(6) 0.0250(7) 0.0037(5) -0.0034(5) -0.0036(5)
N31 0.0208(7) 0.0130(6) 0.0167(7) 0.0020(5) -0.0009(6) -0.0042(6)
N32 0.0190(7) 0.0142(7) 0.0170(7) 0.0031(5) -0.0028(6) -0.0037(6)
C31 0.0280(10) 0.0281(9) 0.0159(8) 0.0046(7) -0.0037(7) -0.0134(8)
C32 0.0143(8) 0.0148(7) 0.0182(8) -0.0012(6) -0.0009(6) -0.0029(6)
C33 0.0200(9) 0.0226(9) 0.0184(8) 0.0002(7) -0.0053(7) -0.0067(7)
C34 0.0251(9) 0.0266(9) 0.0247(9) -0.0023(7) -0.0071(7) -0.0128(8)
C35 0.0222(9) 0.0209(8) 0.0258(9) -0.0008(7) -0.0033(7) -0.0111(7)
C36 0.0154(8) 0.0150(8) 0.0200(8) -0.0003(6) -0.0020(7) -0.0034(6)
C37 0.0141(8) 0.0136(7) 0.0174(8) -0.0022(6) -0.0021(6) -0.0019(6)
C38 0.0165(8) 0.0133(8) 0.0232(9) 0.0000(6) -0.0004(7) -0.0037(6)
C39 0.0212(9) 0.0139(8) 0.0196(9) 0.0030(6) -0.0010(7) -0.0026(7)
C40 0.0305(10) 0.0181(8) 0.0258(9) 0.0048(7) -0.0046(8) -0.0098(8)
C41 0.0328(11) 0.0228(9) 0.0310(10) 0.0104(8) -0.0030(8) -0.0128(8)
C42 0.0309(10) 0.0269(9) 0.0222(9) 0.0108(8) -0.0037(8) -0.0089(8)
C43 0.0257(10) 0.0240(9) 0.0207(9) 0.0060(7) -0.0045(7) -0.0074(8)
C44 0.0197(9) 0.0152(8) 0.0205(9) 0.0042(6) -0.0020(7) -0.0035(7)
C45 0.0209(9) 0.0163(8) 0.0151(8) 0.0029(6) -0.0039(7) -0.0027(7)
C46 0.0171(8) 0.0161(8) 0.0175(8) 0.0003(6) -0.0030(6) -0.0020(7)
C47 0.0216(9) 0.0207(8) 0.0174(8) 0.0017(7) -0.0062(7) -0.0030(7)
C48 0.0205(9) 0.0244(9) 0.0246(9) -0.0018(7) -0.0081(7) -0.0062(7)
C49 0.0176(9) 0.0216(9) 0.0250(9) -0.0007(7) -0.0034(7) -0.0073(7)
C50 0.0160(8) 0.0174(8) 0.0188(8) 0.0009(6) -0.0019(7) -0.0027(7)
C51 0.0151(8) 0.0160(8) 0.0173(8) -0.0004(6) -0.0034(6) -0.0025(6)
C52 0.0289(10) 0.0338(10) 0.0273(10) 0.0087(8) -0.0038(8) -0.0192(9)
Al1 0.0156(2) 0.0101(2) 0.0113(2) 0.00165(17) -0.00182(18) -0.00555(18)
O1 0.0236(6) 0.0187(6) 0.0137(6) 0.0030(5) 0.0012(5) -0.0092(5)
O2 0.0216(6) 0.0124(5) 0.0120(5) -0.0001(4) -0.0006(5) -0.0070(5)
O3 0.0193(6) 0.0143(5) 0.0123(5) 0.0025(4) -0.0040(4) -0.0078(5)
O4 0.0260(7) 0.0185(6) 0.0190(6) 0.0034(5) -0.0064(5) -0.0144(5)
O5 0.0173(6) 0.0119(5) 0.0247(6) 0.0029(5) -0.0001(5) -0.0050(5)
N1 0.0159(7) 0.0121(6) 0.0159(7) 0.0036(5) -0.0033(5) -0.0052(5)
N2 0.0148(7) 0.0110(6) 0.0152(7) 0.0031(5) -0.0016(5) -0.0043(5)
C1 0.0233(9) 0.0231(9) 0.0176(9) 0.0063(7) 0.0027(7) -0.0070(7)
C2 0.0171(8) 0.0157(8) 0.0169(8) 0.0020(6) -0.0031(6) -0.0031(6)
C3 0.0259(9) 0.0252(9) 0.0143(8) 0.0005(7) -0.0008(7) -0.0065(8)
C4 0.0363(11) 0.0282(10) 0.0177(9) -0.0085(7) -0.0017(8) -0.0105(8)
C5 0.0314(10) 0.0208(9) 0.0235(9) -0.0044(7) -0.0046(8) -0.0108(8)
C6 0.0210(9) 0.0148(8) 0.0175(8) -0.0001(6) -0.0040(7) -0.0050(7)
C7 0.0153(8) 0.0130(7) 0.0142(8) -0.0002(6) -0.0030(6) -0.0019(6)
C8 0.0213(9) 0.0118(7) 0.0224(9) 0.0011(6) -0.0063(7) -0.0068(7)
C9 0.0165(8) 0.0118(7) 0.0193(8) 0.0047(6) -0.0031(6) -0.0052(6)
C10 0.0235(9) 0.0203(8) 0.0246(9) 0.0036(7) -0.0055(7) -0.0118(7)
C11 0.0241(9) 0.0229(9) 0.0341(10) 0.0056(8) -0.0036(8) -0.0151(8)
C12 0.0249(9) 0.0219(9) 0.0270(10) 0.0052(7) 0.0032(8) -0.0123(8)
C13 0.0241(9) 0.0183(8) 0.0195(9) 0.0025(7) -0.0003(7) -0.0087(7)
C14 0.0157(8) 0.0107(7) 0.0200(8) 0.0042(6) -0.0026(6) -0.0038(6)
C15 0.0175(8) 0.0147(7) 0.0134(8) 0.0034(6) -0.0009(6) -0.0035(6)
C16 0.0164(8) 0.0144(7) 0.0149(8) 0.0014(6) -0.0030(6) -0.0035(6)
C17 0.0263(9) 0.0240(9) 0.0140(8) 0.0027(7) -0.0047(7) -0.0081(7)
C18 0.0312(10) 0.0274(9) 0.0171(9) -0.0020(7) -0.0087(7) -0.0103(8)
C19 0.0240(9) 0.0198(8) 0.0242(9) -0.0021(7) -0.0076(7) -0.0093(7)
C20 0.0165(8) 0.0144(7) 0.0175(8) 0.0014(6) -0.0044(6) -0.0039(6)
C21 0.0146(8) 0.0124(7) 0.0141(8) 0.0003(6) -0.0041(6) -0.0024(6)
C22 0.0305(10) 0.0222(9) 0.0309(10) 0.0054(7) -0.0105(8) -0.0181(8)
O40 0.0258(10) 0.116(2) 0.0918(17) 0.0534(15) -0.0057(10) -0.0149(11)
C53 0.0560(16) 0.0387(13) 0.0643(17) 0.0045(12) -0.0331(14) -0.0095(12)
O38 0.0657(11) 0.0506(9) 0.0283(8) 0.0117(7) -0.0190(7) -0.0449(9)
O37 0.0394(8) 0.0175(6) 0.0312(7) -0.0055(5) -0.0095(6) -0.0062(6)
O39 0.0346(9) 0.0302(8) 0.0607(11) 0.0038(8) 0.0063(8) 0.0078(7)
N33 0.0315(9) 0.0181(7) 0.0153(7) 0.0037(6) -0.0012(6) -0.0106(7)
O10 0.0244(8) 0.0295(7) 0.0520(10) -0.0041(7) -0.0017(7) -0.0095(6)
C23 0.0312(11) 0.0288(11) 0.0522(14) -0.0057(10) 0.0001(10) -0.0091(9)
O7 0.0202(7) 0.0222(7) 0.0537(9) -0.0001(6) -0.0083(6) -0.0094(5)
O8 0.0366(8) 0.0130(6) 0.0436(8) 0.0061(6) -0.0152(6) -0.0101(6)
O9 0.0194(6) 0.0145(6) 0.0353(7) 0.0012(5) -0.0104(5) -0.0038(5)
N3 0.0227(8) 0.0150(7) 0.0267(8) 0.0010(6) -0.0098(6) -0.0073(6)
O6 0.0189(6) 0.0120(6) 0.0138(6) 0.0017(5) -0.0034(5) -0.0056(5)

loop_
_atom_type_symbol
_atom_type_description
_atom_type_scat_dispersion_real
_atom_type_scat_dispersion_imag
_atom_type_scat_source
C C 0.0033 0.0016 'International Tables Vol C Tables 4.2.6.8 and 6.1.1.4'
H H 0.0000 0.0000 'International Tables Vol C Tables 4.2.6.8 and 6.1.1.4'
Al Al 0.0645 0.0514 'International Tables Vol C Tables 4.2.6.8 and 6.1.1.4'
N N 0.0061 0.0033 'International Tables Vol C Tables 4.2.6.8 and 6.1.1.4'
O O 0.0106 0.0060 'International Tables Vol C Tables 4.2.6.8 and 6.1.1.4'

loop_
_geom_angle_atom_site_label_1
_geom_angle_atom_site_label_2
_geom_angle_atom_site_label_3
_geom_angle
O32 Al2 O33 92.80(6)
O32 Al2 O36 92.99(6)
O33 Al2 O36 90.80(6)
O32 Al2 O35 89.34(5)
O33 Al2 O35 93.00(5)
O36 Al2 O35 175.44(6)
O32 Al2 N31 93.12(6)
O33 Al2 N31 173.76(6)
O36 Al2 N31 86.92(6)
O35 Al2 N31 89.04(6)
O32 Al2 N32 173.72(6)
O33 Al2 N32 92.36(6)
O36 Al2 N32 90.53(6)
O35 Al2 N32 86.80(6)
N31 Al2 N32 81.86(6)
C32 O31 C31 117.25(13)
C37 O32 Al2 130.39(11)
C51 O33 Al2 130.85(11)
C50 O34 C52 116.72(14)
Al2 O35 H35A 111.1
Al2 O35 H35B 111.1
H35A O35 H35B 107.7
Al2 O36 H36A 109.9
Al2 O36 H36B 109.4
H36A O36 H36B 109.2
C38 N31 C39 121.29(15)
C38 N31 Al2 124.52(12)
C39 N31 Al2 114.10(11)
C45 N32 C44 120.97(15)
C45 N32 Al2 124.97(12)
C44 N32 Al2 113.78(11)
O31 C31 H31A 109.5
O31 C31 H31B 109.5
H31A C31 H31B 109.5
O31 C31 H31C 109.5
H31A C31 H31C 109.5
H31B C31 H31C 109.5
O31 C32 C33 125.24(15)
O31 C32 C37 113.59(14)
C33 C32 C37 121.16(15)
C32 C33 C34 119.75(16)
C32 C33 H33 120.1
C34 C33 H33 120.1
C35 C34 C33 120.59(16)
C35 C34 H34 119.7
C33 C34 H34 119.7
C34 C35 C36 120.76(16)
C34 C35 H35 119.6
C36 C35 H35 119.6
C37 C36 C35 119.50(16)
C37 C36 C38 122.59(15)
C35 C36 C38 117.91(15)
O32 C37 C36 123.85(15)
O32 C37 C32 117.90(15)
C36 C37 C32 118.24(15)
N31 C38 C36 124.98(15)
N31 C38 H38 117.5
C36 C38 H38 117.5
C40 C39 C44 119.59(16)
C40 C39 N31 125.44(17)
C44 C39 N31 114.97(15)
C41 C40 C39 119.41(18)
C41 C40 H40 120.3
C39 C40 H40 120.3
C40 C41 C42 120.75(17)
C40 C41 H41 119.6
C42 C41 H41 119.6
C43 C42 C41 120.47(17)
C43 C42 H42 119.8
C41 C42 H42 119.8
C42 C43 C44 119.41(18)
C42 C43 H43 120.3
C44 C43 H43 120.3
C43 C44 C39 120.24(16)
C43 C44 N32 124.67(16)
C39 C44 N32 115.09(15)
N32 C45 C46 125.09(16)
N32 C45 H45 117.5
C46 C45 H45 117.5
C51 C46 C47 120.00(16)
C51 C46 C45 122.30(16)
C47 C46 C45 117.68(15)
C48 C47 C46 120.89(16)
C48 C47 H47 119.6
C46 C47 H47 119.6
C47 C48 C49 119.72(16)
C47 C48 H48 120.1
C49 C48 H48 120.1
C50 C49 C48 120.39(16)
C50 C49 H49 119.8
C48 C49 H49 119.8
O34 C50 C49 125.53(16)
O34 C50 C51 113.14(15)
C49 C50 C51 121.33(16)
O33 C51 C46 124.11(15)
O33 C51 C50 118.22(15)
C46 C51 C50 117.66(15)
O34 C52 H52A 109.5
O34 C52 H52B 109.5
H52A C52 H52B 109.5
O34 C52 H52C 109.5
H52A C52 H52C 109.5
H52B C52 H52C 109.5
O3 Al1 O2 93.03(5)
O3 Al1 O5 91.66(5)
O2 Al1 O5 94.02(5)
O3 Al1 O6 91.33(5)
O2 Al1 O6 90.63(5)
O5 Al1 O6 174.34(5)
O3 Al1 N1 174.85(6)
O2 Al1 N1 92.12(6)
O5 Al1 N1 88.05(6)
O6 Al1 N1 88.55(6)
O3 Al1 N2 93.20(6)
O2 Al1 N2 173.09(6)
O5 Al1 N2 88.79(5)
O6 Al1 N2 86.24(5)
N1 Al1 N2 81.65(6)
C2 O1 C1 116.45(13)
C7 O2 Al1 128.81(10)
C21 O3 Al1 129.97(10)
C20 O4 C22 117.30(13)
Al1 O5 H5A 109.9
Al1 O5 H5B 109.7
H5A O5 H5B 109.0
C8 N1 C9 121.42(14)
C8 N1 Al1 124.40(12)
C9 N1 Al1 113.87(11)
C15 N2 C14 122.22(14)
C15 N2 Al1 124.31(11)
C14 N2 Al1 113.44(10)
O1 C1 H1A 109.5
O1 C1 H1B 109.5
H1A C1 H1B 109.5
O1 C1 H1C 109.5
H1A C1 H1C 109.5
H1B C1 H1C 109.5
O1 C2 C3 125.75(15)
O1 C2 C7 113.28(14)
C3 C2 C7 120.96(16)
C2 C3 C4 120.10(16)
C2 C3 H3 120.0
C4 C3 H3 120.0
C5 C4 C3 120.29(17)
C5 C4 H4 119.9
C3 C4 H4 119.9
C4 C5 C6 120.60(17)
C4 C5 H5 119.7
C6 C5 H5 119.7
C7 C6 C5 119.86(16)
C7 C6 C8 122.26(15)
C5 C6 C8 117.86(15)
O2 C7 C6 124.03(15)
O2 C7 C2 117.91(14)
C6 C7 C2 118.05(15)
N1 C8 C6 124.49(15)
N1 C8 H8 117.8
C6 C8 H8 117.8
C10 C9 C14 120.33(15)
C10 C9 N1 124.42(16)
C14 C9 N1 115.23(14)
C11 C10 C9 119.54(17)
C11 C10 H10 120.2
C9 C10 H10 120.2
C10 C11 C12 120.50(17)
C10 C11 H11 119.7
C12 C11 H11 119.7
C13 C12 C11 120.68(16)
C13 C12 H12 119.7
C11 C12 H12 119.7
C12 C13 C14 119.45(17)
C12 C13 H13 120.3
C14 C13 H13 120.3
C13 C14 C9 119.47(15)
C13 C14 N2 125.76(15)
C9 C14 N2 114.74(14)
N2 C15 C16 124.61(15)
N2 C15 H15 117.7
C16 C15 H15 117.7
C21 C16 C17 119.47(15)
C21 C16 C15 122.69(15)
C17 C16 C15 117.75(15)
C18 C17 C16 121.03(16)
C18 C17 H17 119.5
C16 C17 H17 119.5
C17 C18 C19 119.95(16)
C17 C18 H18 120.0
C19 C18 H18 120.0
C20 C19 C18 120.21(16)
C20 C19 H19 119.9
C18 C19 H19 119.9
O4 C20 C19 125.54(15)
O4 C20 C21 113.14(14)
C19 C20 C21 121.31(16)
O3 C21 C16 124.26(15)
O3 C21 C20 117.78(14)
C16 C21 C20 117.95(15)
O4 C22 H22A 109.5
O4 C22 H22B 109.5
H22A C22 H22B 109.5
O4 C22 H22C 109.5
H22A C22 H22C 109.5
H22B C22 H22C 109.5
C53 O40 H40A 109.5
O40 C53 H53A 109.5
O40 C53 H53B 109.5
H53A C53 H53B 109.5
O40 C53 H53C 109.5
H53A C53 H53C 109.5
H53B C53 H53C 109.5
O37 N33 O39 120.83(17)
O37 N33 O38 121.08(17)
O39 N33 O38 118.09(17)
C23 O10 H10A 109.5
O10 C23 H23A 109.5
O10 C23 H23B 109.5
H23A C23 H23B 109.5
O10 C23 H23C 109.5
H23A C23 H23C 109.5
H23B C23 H23C 109.5
O8 N3 O7 121.05(15)
O8 N3 O9 120.20(15)
O7 N3 O9 118.75(14)
Al1 O6 H6A 113.1(17)
Al1 O6 H6B 111.2(18)
H6A O6 H6B 105(2)

loop_
_geom_bond_atom_site_label_1
_geom_bond_atom_site_label_2
_geom_bond_distance
Al2 O32 1.8105(12)
Al2 O33 1.8122(12)
Al2 O36 1.9260(13)
Al2 O35 1.9718(13)
Al2 N31 1.9858(15)
Al2 N32 1.9980(15)
O31 C32 1.367(2)
O31 C31 1.431(2)
O32 C37 1.311(2)
O33 C51 1.317(2)
O34 C50 1.370(2)
O34 C52 1.426(2)
O35 H35A 0.8960
O35 H35B 0.8969
O36 H36A 0.8739
O36 H36B 0.8737
N31 C38 1.297(2)
N31 C39 1.426(2)
N32 C45 1.297(2)
N32 C44 1.421(2)
C31 H31A 0.9800
C31 H31B 0.9800
C31 H31C 0.9800
C32 C33 1.378(2)
C32 C37 1.421(2)
C33 C34 1.402(3)
C33 H33 0.9500
C34 C35 1.367(3)
C34 H34 0.9500
C35 C36 1.414(2)
C35 H35 0.9500
C36 C37 1.413(2)
C36 C38 1.437(2)
C38 H38 0.9500
C39 C40 1.396(2)
C39 C44 1.403(3)
C40 C41 1.385(3)
C40 H40 0.9500
C41 C42 1.387(3)
C41 H41 0.9500
C42 C43 1.381(3)
C42 H42 0.9500
C43 C44 1.395(2)
C43 H43 0.9500
C45 C46 1.431(2)
C45 H45 0.9500
C46 C51 1.412(2)
C46 C47 1.416(2)
C47 C48 1.366(3)
C47 H47 0.9500
C48 C49 1.405(3)
C48 H48 0.9500
C49 C50 1.376(2)
C49 H49 0.9500
C50 C51 1.417(2)
C52 H52A 0.9800
C52 H52B 0.9800
C52 H52C 0.9800
Al1 O3 1.8069(12)
Al1 O2 1.8173(12)
Al1 O5 1.9186(12)
Al1 O6 1.9567(13)
Al1 N1 1.9828(14)
Al1 N2 1.9989(14)
O1 C2 1.369(2)
O1 C1 1.4302(19)
O2 C7 1.3150(19)
O3 C21 1.3143(19)
O4 C20 1.371(2)
O4 C22 1.427(2)
O5 H5A 0.8765
O5 H5B 0.8772
N1 C8 1.296(2)
N1 C9 1.414(2)
N2 C15 1.295(2)
N2 C14 1.420(2)
C1 H1A 0.9800
C1 H1B 0.9800
C1 H1C 0.9800
C2 C3 1.378(2)
C2 C7 1.419(2)
C3 C4 1.404(3)
C3 H3 0.9500
C4 C5 1.364(3)
C4 H4 0.9500
C5 C6 1.414(2)
C5 H5 0.9500
C6 C7 1.411(2)
C6 C8 1.433(2)
C8 H8 0.9500
C9 C10 1.389(2)
C9 C14 1.406(2)
C10 C11 1.379(3)
C10 H10 0.9500
C11 C12 1.387(3)
C11 H11 0.9500
C12 C13 1.385(3)
C12 H12 0.9500
C13 C14 1.394(2)
C13 H13 0.9500
C15 C16 1.441(2)
C15 H15 0.9500
C16 C21 1.411(2)
C16 C17 1.415(2)
C17 C18 1.368(3)
C17 H17 0.9500
C18 C19 1.400(3)
C18 H18 0.9500
C19 C20 1.373(2)
C19 H19 0.9500
C20 C21 1.419(2)
C22 H22A 0.9800
C22 H22B 0.9800
C22 H22C 0.9800
O40 C53 1.321(3)
O40 H40A 0.8400
C53 H53A 0.9800
C53 H53B 0.9800
C53 H53C 0.9800
O38 N33 1.259(2)
O37 N33 1.2296(19)
O39 N33 1.233(2)
O10 C23 1.443(3)
O10 H10A 0.8400
C23 H23A 0.9800
C23 H23B 0.9800
C23 H23C 0.9800
O7 N3 1.254(2)
O8 N3 1.2341(19)
O9 N3 1.2659(19)
O6 H6A 0.87(3)
O6 H6B 0.81(3)

loop_
_geom_torsion_atom_site_label_1
_geom_torsion_atom_site_label_2
_geom_torsion_atom_site_label_3
_geom_torsion_atom_site_label_4
_geom_torsion
O33 Al2 O32 C37 170.17(14)
O36 Al2 O32 C37 79.22(14)
O35 Al2 O32 C37 -96.86(14)
N31 Al2 O32 C37 -7.85(15)
O32 Al2 O33 C51 -179.18(14)
O36 Al2 O33 C51 -86.15(14)
O35 Al2 O33 C51 91.33(14)
N32 Al2 O33 C51 4.41(15)
C31 O31 C32 C33 -11.8(2)
C31 O31 C32 C37 168.64(14)
O31 C32 C33 C34 -179.29(16)
C37 C32 C33 C34 0.2(3)
C32 C33 C34 C35 0.1(3)
C33 C34 C35 C36 -0.2(3)
C34 C35 C36 C37 0.0(3)
C34 C35 C36 C38 179.36(17)
Al2 O32 C37 C36 5.3(2)
Al2 O32 C37 C32 -174.82(11)
C35 C36 C37 O32 -179.77(15)
C38 C36 C37 O32 0.9(3)
C35 C36 C37 C32 0.3(2)
C38 C36 C37 C32 -179.00(15)
O31 C32 C37 O32 -0.8(2)
C33 C32 C37 O32 179.64(15)
O31 C32 C37 C36 179.13(14)
C33 C32 C37 C36 -0.4(2)
C39 N31 C38 C36 179.34(15)
Al2 N31 C38 C36 -4.1(2)
C37 C36 C38 N31 -1.0(3)
C35 C36 C38 N31 179.63(16)
C38 N31 C39 C40 -1.5(3)
Al2 N31 C39 C40 -178.37(14)
C38 N31 C39 C44 179.42(15)
Al2 N31 C39 C44 2.56(19)
C44 C39 C40 C41 2.0(3)
N31 C39 C40 C41 -177.01(17)
C39 C40 C41 C42 1.1(3)
C40 C41 C42 C43 -2.4(3)
C41 C42 C43 C44 0.4(3)
C42 C43 C44 C39 2.8(3)
C42 C43 C44 N32 -177.29(17)
C40 C39 C44 C43 -4.0(3)
N31 C39 C44 C43 175.15(15)
C40 C39 C44 N32 176.06(15)
N31 C39 C44 N32 -4.8(2)
C45 N32 C44 C43 10.6(3)
Al2 N32 C44 C43 -175.14(14)
C45 N32 C44 C39 -169.40(15)
Al2 N32 C44 C39 4.82(19)
C44 N32 C45 C46 179.34(15)
Al2 N32 C45 C46 5.8(2)
N32 C45 C46 C51 -1.3(3)
N32 C45 C46 C47 176.88(16)
C51 C46 C47 C48 0.2(3)
C45 C46 C47 C48 -178.07(16)
C46 C47 C48 C49 -0.1(3)
C47 C48 C49 C50 0.0(3)
C52 O34 C50 C49 -1.6(2)
C52 O34 C50 C51 178.31(15)
C48 C49 C50 O34 179.96(16)
C48 C49 C50 C51 0.1(3)
Al2 O33 C51 C46 -1.7(2)
Al2 O33 C51 C50 179.10(11)
C47 C46 C51 O33 -179.31(15)
C45 C46 C51 O33 -1.1(3)
C47 C46 C51 C50 -0.1(2)
C45 C46 C51 C50 178.06(15)
O34 C50 C51 O33 -0.7(2)
C49 C50 C51 O33 179.23(15)
O34 C50 C51 C46 -179.91(14)
C49 C50 C51 C46 0.0(2)
O3 Al1 O2 C7 -159.17(13)
O5 Al1 O2 C7 -67.29(14)
O6 Al1 O2 C7 109.47(14)
N1 Al1 O2 C7 20.90(14)
O2 Al1 O3 C21 174.95(13)
O5 Al1 O3 C21 80.84(14)
O6 Al1 O3 C21 -94.35(14)
N2 Al1 O3 C21 -8.04(14)
C1 O1 C2 C3 -6.6(2)
C1 O1 C2 C7 174.04(14)
O1 C2 C3 C4 179.34(17)
C7 C2 C3 C4 -1.3(3)
C2 C3 C4 C5 -2.2(3)
C3 C4 C5 C6 3.3(3)
C4 C5 C6 C7 -1.0(3)
C4 C5 C6 C8 -179.11(18)
Al1 O2 C7 C6 -13.9(2)
Al1 O2 C7 C2 167.16(11)
C5 C6 C7 O2 178.60(16)
C8 C6 C7 O2 -3.3(3)
C5 C6 C7 C2 -2.4(2)
C8 C6 C7 C2 175.63(15)
O1 C2 C7 O2 2.0(2)
C3 C2 C7 O2 -177.39(15)
O1 C2 C7 C6 -177.02(14)
C3 C2 C7 C6 3.6(2)
C9 N1 C8 C6 -177.17(15)
Al1 N1 C8 C6 9.5(2)
C7 C6 C8 N1 4.6(3)
C5 C6 C8 N1 -177.32(16)
C8 N1 C9 C10 16.5(2)
Al1 N1 C9 C10 -169.57(14)
C8 N1 C9 C14 -165.40(15)
Al1 N1 C9 C14 8.55(17)
C14 C9 C10 C11 1.3(3)
N1 C9 C10 C11 179.29(16)
C9 C10 C11 C12 -0.1(3)
C10 C11 C12 C13 -1.1(3)
C11 C12 C13 C14 1.1(3)
C12 C13 C14 C9 0.1(2)
C12 C13 C14 N2 -177.70(16)
C10 C9 C14 C13 -1.2(2)
N1 C9 C14 C13 -179.45(14)
C10 C9 C14 N2 176.76(15)
N1 C9 C14 N2 -1.4(2)
C15 N2 C14 C13 -10.2(2)
Al1 N2 C14 C13 171.61(14)
C15 N2 C14 C9 171.99(15)
Al1 N2 C14 C9 -6.25(17)
C14 N2 C15 C16 175.44(15)
Al1 N2 C15 C16 -6.5(2)
N2 C15 C16 C21 -2.5(3)
N2 C15 C16 C17 -178.90(16)
C21 C16 C17 C18 -1.2(3)
C15 C16 C17 C18 175.31(16)
C16 C17 C18 C19 -1.0(3)
C17 C18 C19 C20 1.5(3)
C22 O4 C20 C19 -0.7(2)
C22 O4 C20 C21 179.12(14)
C18 C19 C20 O4 -179.95(16)
C18 C19 C20 C21 0.3(3)
Al1 O3 C21 C16 2.1(2)
Al1 O3 C21 C20 -179.05(11)
C17 C16 C21 O3 -178.29(15)
C15 C16 C21 O3 5.4(3)
C17 C16 C21 C20 2.9(2)
C15 C16 C21 C20 -173.49(15)
O4 C20 C21 O3 -1.2(2)
C19 C20 C21 O3 178.64(15)
O4 C20 C21 C16 177.77(14)
C19 C20 C21 C16 -2.4(2)
